data_7047027
loop_
_publ_author_name
'Steinhoff, Patrick'
'Steinbock, Ralf'
'Friedrich, Anna'
'Schieweck, Benjamin G.'
'Cremer, Christopher'
'Truong, Khai-Nghi'
'Tauchert, Michael E.'

_publ_section_title
;
 Synthesis and properties of heterobimetallic rhodium complexes featuring
 Li<sup>I</sup>, Cu<sup>I</sup> or Zn<sup>II</sup> as a Lewis acidic
 metalloligand.
;
_journal_issue 31
_journal_name_full 'Dalton transactions (Cambridge, England : 2003)'
_journal_page_first 10439
_journal_page_last 10442
_journal_paper_doi 10.1039/c8dt01267a
_journal_volume 47
_journal_year 2018
_chemical_formula_moiety 'C43 H36 Cl N4 O P2 Rh Zn, 2(C2 F6 N O4 S2), C7 H8, O'
_chemical_formula_sum 'C54 H44 Cl F12 N6 O10 P2 Rh S4 Zn'
_chemical_formula_weight 1558.86
_chemical_name_common AF-21
_space_group_crystal_system triclinic
_space_group_IT_number 2
_space_group_name_Hall '-P 1'
_space_group_name_H-M_alt 'P -1'
_symmetry_space_group_name_Hall '-P 1'
_symmetry_space_group_name_H-M 'P -1'
_atom_sites_solution_hydrogens geom
_audit_creation_method SHELXL-2017/1
_audit_update_record
;
2018-03-30 deposited with the CCDC.
2018-07-05 downloaded from the CCDC.
;
_cell_angle_alpha 69.051(3)
_cell_angle_beta 71.388(2)
_cell_angle_gamma 82.166(3)
_cell_formula_units_Z 2
_cell_length_a 13.8605(15)
_cell_length_b 14.5832(17)
_cell_length_c 17.4470(18)
_cell_measurement_reflns_used 8284
_cell_measurement_temperature 150(2)
_cell_measurement_theta_max 23.24
_cell_measurement_theta_min 2.30
_cell_volume 3120.2(6)
_computing_cell_refinement SMART
_computing_data_collection 'SMART (Bruker, 2001)'
_computing_data_reduction 'SAINT-PLUS (Bruker, 2009)'
_computing_molecular_graphics 'PLATON (Spek, 2009)'
_computing_publication_material 'SHELXL2017 (Sheldrick, 2017)'
_computing_structure_refinement 'SHELXL2017 (Sheldrick, 2017)'
_computing_structure_solution 'SHELXS2013 (Sheldrick, 2008)'
_diffrn_ambient_temperature 150(2)
_diffrn_measured_fraction_theta_full 0.997
_diffrn_measured_fraction_theta_max 0.987
_diffrn_measurement_device_type 'CCD area detector'
_diffrn_measurement_method '/w scans'
_diffrn_radiation_monochromator 'multilayer optics'
_diffrn_radiation_source microsource
_diffrn_radiation_type MoK\a
_diffrn_radiation_wavelength 0.71073
_diffrn_reflns_av_R_equivalents 0.0704
_diffrn_reflns_av_unetI/netI 0.1108
_diffrn_reflns_Laue_measured_fraction_full 0.997
_diffrn_reflns_Laue_measured_fraction_max 0.987
_diffrn_reflns_limit_h_max 17
_diffrn_reflns_limit_h_min -17
_diffrn_reflns_limit_k_max 18
_diffrn_reflns_limit_k_min -18
_diffrn_reflns_limit_l_max 21
_diffrn_reflns_limit_l_min -20
_diffrn_reflns_number 12909
_diffrn_reflns_point_group_measured_fraction_full 0.997
_diffrn_reflns_point_group_measured_fraction_max 0.987
_diffrn_reflns_theta_full 25.242
_diffrn_reflns_theta_max 26.631
_diffrn_reflns_theta_min 1.934
_exptl_absorpt_coefficient_mu 0.973
_exptl_absorpt_correction_T_max 0.7454
_exptl_absorpt_correction_T_min 0.6047
_exptl_absorpt_correction_type multi-scan
_exptl_absorpt_process_details SADABS
_exptl_crystal_colour yellow
_exptl_crystal_density_diffrn 1.659
_exptl_crystal_description plate
_exptl_crystal_F_000 1568
_exptl_crystal_size_max 0.17
_exptl_crystal_size_mid 0.15
_exptl_crystal_size_min 0.08
_refine_diff_density_max 1.829
_refine_diff_density_min -1.329
_refine_diff_density_rms 0.159
_refine_ls_extinction_method none
_refine_ls_goodness_of_fit_ref 1.070
_refine_ls_hydrogen_treatment constr
_refine_ls_matrix_type full
_refine_ls_number_parameters 905
_refine_ls_number_reflns 12909
_refine_ls_number_restraints 87
_refine_ls_restrained_S_all 1.067
_refine_ls_R_factor_all 0.0947
_refine_ls_R_factor_gt 0.0740
_refine_ls_shift/su_max 0.001
_refine_ls_shift/su_mean 0.000
_refine_ls_structure_factor_coef Fsqd
_refine_ls_weighting_details 'w=1/[\s^2^(Fo^2^)+(0.0990P)^2^+2.4155P] where P=(Fo^2^+2Fc^2^)/3'
_refine_ls_weighting_scheme calc
_refine_ls_wR_factor_gt 0.1991
_refine_ls_wR_factor_ref 0.2092
_reflns_Friedel_coverage 0.000
_reflns_number_gt 9399
_reflns_number_total 12909
_reflns_threshold_expression 'I > 2\s(I)'
_cod_data_source_file c8dt01267a3.cif
_cod_data_source_block 1-Zn
_cod_depositor_comments 'Adding full bibliography for 7047026--7047028.cif.'
_cod_database_code 7047027
_shelx_shelxl_version_number 2017/1
_shelx_space_group_comment
;
The symmetry employed for this shelxl refinement is uniquely defined
by the following loop, which should always be used as a source of
symmetry information in preference to the above space-group names.
They are only intended as comments.
;
_shelx_estimated_absorpt_t_min 0.852
_shelx_estimated_absorpt_t_max 0.926

loop_
_space_group_symop_operation_xyz
'x, y, z'
'-x, -y, -z'

loop_
_atom_site_label
_atom_site_type_symbol
_atom_site_fract_x
_atom_site_fract_y
_atom_site_fract_z
_atom_site_U_iso_or_equiv
_atom_site_adp_type
_atom_site_occupancy
_atom_site_site_symmetry_order
_atom_site_calc_flag
_atom_site_refinement_flags_posn
_atom_site_refinement_flags_adp
_atom_site_refinement_flags_occupancy
_atom_site_disorder_assembly
_atom_site_disorder_group
Rh1 Rh 0.94821(4) 0.84791(4) 0.75246(3) 0.01889(15) Uani 1 1 d . . . . .
Zn1 Zn 1.00237(6) 1.03165(5) 0.69164(5) 0.01882(19) Uani 1 1 d . . . . .
Cl1 Cl 0.97703(13) 0.88424(13) 0.60504(11) 0.0253(4) Uani 1 1 d . . . . .
P1 P 1.12059(13) 0.80803(12) 0.73225(11) 0.0190(4) Uani 1 1 d . . . . .
P2 P 0.78308(13) 0.91232(13) 0.75948(11) 0.0203(4) Uani 1 1 d . . . . .
O1 O 0.9183(5) 0.8031(5) 0.9391(3) 0.0440(15) Uani 1 1 d . . . . .
N1 N 1.1478(4) 0.9962(4) 0.6236(3) 0.0185(11) Uani 1 1 d . . . . .
N2 N 0.8722(4) 1.0841(4) 0.6540(3) 0.0181(11) Uani 1 1 d . . . . .
N3 N 0.9969(4) 1.0904(5) 0.7847(4) 0.0276(13) Uani 1 1 d . . . . .
N4 N 1.0537(4) 1.1774(4) 0.6076(4) 0.0194(12) Uani 1 1 d . . . . .
C1 C 1.1627(5) 0.6968(5) 0.7050(4) 0.0227(14) Uani 1 1 d . . . . .
C2 C 1.0987(6) 0.6550(5) 0.6803(5) 0.0308(17) Uani 1 1 d . . . . .
H2 H 1.033783 0.684437 0.677825 0.037 Uiso 1 1 calc R U . . .
C3 C 1.1295(7) 0.5696(5) 0.6590(5) 0.0375(19) Uani 1 1 d . . . . .
H3 H 1.085618 0.541580 0.641583 0.045 Uiso 1 1 calc R U . . .
C4 C 1.2224(7) 0.5262(6) 0.6632(6) 0.044(2) Uani 1 1 d . . . . .
H4 H 1.242745 0.467750 0.649308 0.053 Uiso 1 1 calc R U . . .
C5 C 1.2870(6) 0.5674(6) 0.6877(6) 0.039(2) Uani 1 1 d . . . . .
H5 H 1.352545 0.538615 0.688673 0.047 Uiso 1 1 calc R U . . .
C6 C 1.2558(6) 0.6505(5) 0.7108(5) 0.0318(17) Uani 1 1 d . . . . .
H6 H 1.298628 0.676218 0.730889 0.038 Uiso 1 1 calc R U . . .
C7 C 1.1741(5) 0.7954(5) 0.8187(4) 0.0239(15) Uani 1 1 d . . . . .
C8 C 1.1701(6) 0.7055(6) 0.8850(5) 0.0350(18) Uani 1 1 d . . . . .
H8 H 1.139650 0.650861 0.885138 0.042 Uiso 1 1 calc R U . . .
C9 C 1.2103(7) 0.6962(7) 0.9499(5) 0.043(2) Uani 1 1 d . . . . .
H9 H 1.207591 0.635119 0.994924 0.052 Uiso 1 1 calc R U . . .
C10 C 1.2544(6) 0.7749(7) 0.9499(5) 0.043(2) Uani 1 1 d . . . . .
H10 H 1.283379 0.767971 0.994268 0.052 Uiso 1 1 calc R U . . .
C11 C 1.2566(6) 0.8638(7) 0.8854(5) 0.040(2) Uani 1 1 d . . . . .
H11 H 1.285115 0.918866 0.886438 0.048 Uiso 1 1 calc R U . . .
C12 C 1.2178(5) 0.8736(6) 0.8197(5) 0.0294(16) Uani 1 1 d . . . . .
H12 H 1.221201 0.934827 0.774673 0.035 Uiso 1 1 calc R U . . .
C13 C 1.1955(5) 0.9073(5) 0.6425(4) 0.0208(14) Uani 1 1 d . . . . .
C14 C 1.2944(5) 0.8931(5) 0.5965(4) 0.0240(15) Uani 1 1 d . . . . .
H14 H 1.327355 0.830412 0.610857 0.029 Uiso 1 1 calc R U . . .
C15 C 1.3455(5) 0.9729(5) 0.5281(5) 0.0262(15) Uani 1 1 d . . . . .
H15 H 1.414277 0.964944 0.496823 0.031 Uiso 1 1 calc R U . . .
C16 C 1.2967(5) 1.0611(5) 0.5067(4) 0.0233(15) Uani 1 1 d . . . . .
H16 H 1.329651 1.114761 0.459053 0.028 Uiso 1 1 calc R U . . .
C17 C 1.1961(5) 1.0718(5) 0.5563(4) 0.0199(14) Uani 1 1 d . . . . .
C18 C 1.1351(5) 1.1663(5) 0.5320(4) 0.0208(14) Uani 1 1 d . . . . .
H18A H 1.180987 1.222713 0.507013 0.025 Uiso 1 1 calc R U . . .
H18B H 1.104285 1.166638 0.487966 0.025 Uiso 1 1 calc R U . . .
C19 C 1.0962(5) 1.2155(5) 0.6578(4) 0.0220(14) Uani 1 1 d . . . . .
H19A H 1.094836 1.288191 0.635057 0.026 Uiso 1 1 calc R U . . .
H19B H 1.167963 1.192640 0.651679 0.026 Uiso 1 1 calc R U . . .
C20 C 1.0357(5) 1.1811(5) 0.7520(4) 0.0239(15) Uani 1 1 d . . . . .
C21 C 1.0258(6) 1.2380(6) 0.8027(5) 0.0348(18) Uani 1 1 d . . . . .
H21 H 1.052912 1.301976 0.778079 0.042 Uiso 1 1 calc R U . . .
C22 C 0.9767(7) 1.2015(7) 0.8888(6) 0.046(2) Uani 1 1 d . . . . .
H22 H 0.968289 1.240313 0.924171 0.055 Uiso 1 1 calc R U . . .
C23 C 0.9391(7) 1.1065(8) 0.9239(6) 0.046(2) Uani 1 1 d . . . . .
H23 H 0.908451 1.078303 0.983950 0.055 Uiso 1 1 calc R U . . .
C24 C 0.9475(6) 1.0545(6) 0.8697(5) 0.0349(18) Uani 1 1 d . . . . .
H24 H 0.917795 0.991742 0.892560 0.042 Uiso 1 1 calc R U . . .
C25 C 0.9660(5) 1.2379(5) 0.5842(5) 0.0253(15) Uani 1 1 d . . . . .
H25A H 0.988672 1.280925 0.523452 0.030 Uiso 1 1 calc R U . . .
H25B H 0.940738 1.280492 0.620100 0.030 Uiso 1 1 calc R U . . .
C26 C 0.8795(5) 1.1749(5) 0.5963(4) 0.0176(13) Uani 1 1 d . . . . .
C27 C 0.8050(5) 1.2163(5) 0.5551(4) 0.0247(15) Uani 1 1 d . . . . .
H27 H 0.812706 1.280100 0.513146 0.030 Uiso 1 1 calc R U . . .
C28 C 0.7199(5) 1.1631(5) 0.5764(5) 0.0271(16) Uani 1 1 d . . . . .
H28 H 0.668087 1.189754 0.549146 0.033 Uiso 1 1 calc R U . . .
C29 C 0.7104(5) 1.0702(5) 0.6381(5) 0.0237(15) Uani 1 1 d . . . . .
H29 H 0.651108 1.033267 0.655186 0.028 Uiso 1 1 calc R U . . .
C30 C 0.7897(5) 1.0321(5) 0.6744(4) 0.0180(13) Uani 1 1 d . . . . .
C31 C 0.6942(5) 0.8422(5) 0.7462(4) 0.0229(14) Uani 1 1 d . . . . .
C32 C 0.7303(5) 0.7669(5) 0.7111(5) 0.0252(15) Uani 1 1 d . . . . .
H32 H 0.801035 0.750808 0.696068 0.030 Uiso 1 1 calc R U . . .
C33 C 0.6634(6) 0.7166(6) 0.6987(5) 0.0341(18) Uani 1 1 d . . . . .
H33 H 0.688221 0.665524 0.675099 0.041 Uiso 1 1 calc R U . . .
C34 C 0.5602(6) 0.7391(6) 0.7199(6) 0.040(2) Uani 1 1 d . . . . .
H34 H 0.514291 0.704004 0.710759 0.048 Uiso 1 1 calc R U . . .
C35 C 0.5244(6) 0.8137(6) 0.7546(6) 0.040(2) Uani 1 1 d . . . . .
H35 H 0.453820 0.830489 0.768339 0.048 Uiso 1 1 calc R U . . .
C36 C 0.5906(6) 0.8636(6) 0.7694(5) 0.0328(18) Uani 1 1 d . . . . .
H36 H 0.565202 0.912639 0.795433 0.039 Uiso 1 1 calc R U . . .
C37 C 0.7142(5) 0.9397(6) 0.8564(5) 0.0299(17) Uani 1 1 d . . . . .
C38 C 0.6749(7) 0.8633(7) 0.9309(6) 0.045(2) Uani 1 1 d . . . . .
H38 H 0.680340 0.798424 0.929190 0.053 Uiso 1 1 calc R U . . .
C39 C 0.6280(7) 0.8792(9) 1.0079(6) 0.055(3) Uani 1 1 d . . . . .
H39 H 0.602106 0.825344 1.058432 0.066 Uiso 1 1 calc R U . . .
C40 C 0.6186(6) 0.9723(9) 1.0117(6) 0.051(3) Uani 1 1 d . . . . .
H40 H 0.584829 0.983536 1.064394 0.062 Uiso 1 1 calc R U . . .
C41 C 0.6585(7) 1.0495(8) 0.9386(6) 0.051(3) Uani 1 1 d . . . . .
H41 H 0.653527 1.113875 0.941403 0.061 Uiso 1 1 calc R U . . .
C42 C 0.7064(6) 1.0342(6) 0.8597(5) 0.0335(18) Uani 1 1 d . . . . .
H42 H 0.733240 1.087910 0.809374 0.040 Uiso 1 1 calc R U . . .
C43 C 0.9287(5) 0.8207(5) 0.8668(5) 0.0285(16) Uani 1 1 d . . . . .
S1 S 1.43674(13) 1.24435(13) 0.53838(12) 0.0258(4) Uani 1 1 d . . . . .
S2 S 1.38480(14) 1.12373(14) 0.70997(13) 0.0333(5) Uani 1 1 d . . . . .
F1 F 1.5758(3) 1.3656(3) 0.5145(3) 0.0442(12) Uani 1 1 d . . . . .
F2 F 1.4227(4) 1.4005(4) 0.5814(4) 0.0653(18) Uani 1 1 d . . . . .
F3 F 1.4652(4) 1.4267(4) 0.4453(4) 0.0581(15) Uani 1 1 d . . . . .
F4 F 1.3833(4) 1.2582(5) 0.7782(4) 0.0665(17) Uani 1 1 d . . . . .
F5 F 1.2556(4) 1.1629(4) 0.8401(3) 0.0598(15) Uani 1 1 d . . . . .
F6 F 1.2643(3) 1.2769(3) 0.7190(3) 0.0385(11) Uani 1 1 d . . . . .
O2 O 1.5062(4) 1.2165(4) 0.4691(4) 0.0410(14) Uani 1 1 d . . . . .
O3 O 1.3316(4) 1.2561(4) 0.5426(3) 0.0310(12) Uani 1 1 d . . . . .
O4 O 1.4409(5) 1.0600(5) 0.7649(4) 0.0536(18) Uani 1 1 d . . . . .
O5 O 1.3035(4) 1.0840(4) 0.6976(4) 0.0407(14) Uani 1 1 d . . . . .
N5 N 1.4629(5) 1.1852(5) 0.6244(4) 0.0342(15) Uani 1 1 d . . . . .
C44 C 1.4773(6) 1.3663(6) 0.5195(6) 0.0369(19) Uani 1 1 d . . . . .
C45 C 1.3190(6) 1.2095(7) 0.7648(6) 0.040(2) Uani 1 1 d . . . . .
S3A S 0.8690(10) 1.5013(8) 0.6479(7) 0.0339(19) Uani 0.51(2) 1 d D . P A 1
S4A S 0.7367(9) 1.3618(9) 0.7794(8) 0.042(2) Uani 0.51(2) 1 d D . P A 1
F7A F 0.9054(12) 1.5491(13) 0.4853(9) 0.052(4) Uani 0.51(2) 1 d D . P A 1
F8A F 0.809(2) 1.4223(17) 0.559(2) 0.048(5) Uani 0.51(2) 1 d D . P A 1
F9A F 0.7375(17) 1.558(2) 0.569(2) 0.046(6) Uani 0.51(2) 1 d D . P A 1
F10A F 0.6050(17) 1.389(2) 0.6935(16) 0.101(8) Uani 0.51(2) 1 d D . P A 1
F11A F 0.5581(13) 1.2900(16) 0.8181(14) 0.099(7) Uani 0.51(2) 1 d D . P A 1
F12A F 0.5533(13) 1.4476(17) 0.7969(17) 0.115(7) Uani 0.51(2) 1 d D . P A 1
O6A O 0.951(2) 1.430(2) 0.6483(14) 0.031(5) Uani 0.51(2) 1 d D . P A 1
O7A O 0.8902(15) 1.5997(10) 0.6340(11) 0.041(4) Uani 0.51(2) 1 d D . P A 1
O8A O 0.793(3) 1.288(2) 0.745(3) 0.056(9) Uani 0.51(2) 1 d D . P A 1
O9A O 0.721(2) 1.337(2) 0.8692(11) 0.082(7) Uani 0.51(2) 1 d D . P A 1
N6A N 0.7714(18) 1.4711(15) 0.7272(16) 0.031(5) Uani 0.51(2) 1 d D . P A 1
C46A C 0.8296(13) 1.5113(15) 0.5553(11) 0.026(3) Uani 0.51(2) 1 d D . P A 1
C47A C 0.6062(13) 1.3738(17) 0.7728(15) 0.071(6) Uani 0.51(2) 1 d D . P A 1
S3B S 0.8534(9) 1.4842(9) 0.6805(11) 0.037(3) Uani 0.49(2) 1 d D . P A 2
S4B S 0.7193(9) 1.3297(11) 0.7844(7) 0.040(2) Uani 0.49(2) 1 d D . P A 2
F7B F 0.9040(13) 1.5725(13) 0.5165(14) 0.068(5) Uani 0.49(2) 1 d D . P A 2
F8B F 0.832(2) 1.4369(17) 0.554(2) 0.038(4) Uani 0.49(2) 1 d D . P A 2
F9B F 0.7535(19) 1.575(3) 0.558(3) 0.061(8) Uani 0.49(2) 1 d D . P A 2
F10B F 0.6383(15) 1.3677(15) 0.6616(10) 0.062(5) Uani 0.49(2) 1 d D . P A 2
F11B F 0.5788(11) 1.2415(13) 0.7738(14) 0.082(7) Uani 0.49(2) 1 d D . P A 2
F12B F 0.5363(11) 1.3931(18) 0.7737(11) 0.085(7) Uani 0.49(2) 1 d D . P A 2
O6B O 0.939(2) 1.417(2) 0.6801(15) 0.035(6) Uani 0.49(2) 1 d D . P A 2
O7B O 0.8657(16) 1.5784(14) 0.682(2) 0.064(7) Uani 0.49(2) 1 d D . P A 2
O8B O 0.787(2) 1.263(2) 0.749(3) 0.040(6) Uani 0.49(2) 1 d D . P A 2
O9B O 0.672(2) 1.303(3) 0.8751(10) 0.090(10) Uani 0.49(2) 1 d D . P A 2
N6B N 0.7505(19) 1.4398(15) 0.7476(17) 0.034(5) Uani 0.49(2) 1 d D . P A 2
C46B C 0.8316(15) 1.5145(16) 0.5787(12) 0.037(5) Uani 0.49(2) 1 d D . P A 2
C47B C 0.6101(12) 1.3330(14) 0.7475(11) 0.053(6) Uani 0.49(2) 1 d D . P A 2
C48 C 0.8872(17) 0.5776(17) 1.0935(14) 0.180(4) Uiso 1 1 d D U . . .
H48A H 0.946366 0.619933 1.063277 0.269 Uiso 1 1 calc R U . . .
H48B H 0.910089 0.509966 1.118801 0.269 Uiso 1 1 calc DR U . . .
H48C H 0.841362 0.600782 1.138993 0.269 Uiso 1 1 calc R U . . .
C49 C 0.8300(15) 0.5808(11) 1.0291(11) 0.180(4) Uiso 1 1 d DG U . . .
C50 C 0.8933(10) 0.5763(11) 0.9506(13) 0.180(4) Uiso 1 1 d G U . . .
H50 H 0.965148 0.574432 0.939318 0.215 Uiso 1 1 calc DR U . . .
C51 C 0.8514(14) 0.5746(11) 0.8886(9) 0.180(4) Uiso 1 1 d G U . . .
H51 H 0.894653 0.571462 0.834954 0.215 Uiso 1 1 calc R U . . .
C52 C 0.7463(15) 0.5773(11) 0.9052(10) 0.180(4) Uiso 1 1 d G U . . .
H52 H 0.717675 0.576110 0.862781 0.215 Uiso 1 1 calc R U . . .
C53 C 0.6830(10) 0.5818(11) 0.9837(13) 0.180(4) Uiso 1 1 d G U . . .
H53 H 0.611190 0.583728 0.994971 0.215 Uiso 1 1 calc R U . . .
C54 C 0.7249(14) 0.5836(11) 1.0457(9) 0.180(4) Uiso 1 1 d G U . . .
H54 H 0.681683 0.586699 1.099336 0.215 Uiso 1 1 calc R U . . .
O10 O 0.5136(15) 0.6125(14) 0.9504(12) 0.108(8) Uiso 0.57(3) 1 d . . P B 1
O11 O 0.458(2) 0.558(2) 0.9347(17) 0.114(12) Uiso 0.43(3) 1 d . . P B 2

loop_
_atom_site_aniso_label
_atom_site_aniso_U_11
_atom_site_aniso_U_22
_atom_site_aniso_U_33
_atom_site_aniso_U_23
_atom_site_aniso_U_13
_atom_site_aniso_U_12
Rh1 0.0146(3) 0.0195(3) 0.0204(3) -0.0042(2) -0.0054(2) 0.0006(2)
Zn1 0.0139(4) 0.0199(4) 0.0231(4) -0.0066(3) -0.0074(3) 0.0016(3)
Cl1 0.0228(8) 0.0313(9) 0.0242(9) -0.0109(7) -0.0090(7) 0.0010(7)
P1 0.0158(8) 0.0170(8) 0.0223(9) -0.0041(7) -0.0068(7) 0.0015(6)
P2 0.0149(8) 0.0209(8) 0.0229(9) -0.0056(7) -0.0051(7) 0.0006(7)
O1 0.043(4) 0.055(4) 0.023(3) -0.002(3) -0.010(3) 0.006(3)
N1 0.015(3) 0.022(3) 0.021(3) -0.010(2) -0.006(2) 0.003(2)
N2 0.019(3) 0.020(3) 0.018(3) -0.010(2) -0.007(2) 0.005(2)
N3 0.019(3) 0.041(4) 0.025(3) -0.013(3) -0.009(2) 0.004(3)
N4 0.010(3) 0.024(3) 0.025(3) -0.009(2) -0.007(2) 0.001(2)
C1 0.023(4) 0.019(3) 0.025(4) -0.006(3) -0.008(3) 0.001(3)
C2 0.033(4) 0.024(4) 0.038(4) -0.007(3) -0.018(4) 0.003(3)
C3 0.048(5) 0.021(4) 0.045(5) -0.011(3) -0.014(4) -0.007(4)
C4 0.047(5) 0.028(4) 0.047(5) -0.017(4) 0.004(4) -0.004(4)
C5 0.028(4) 0.029(4) 0.051(5) -0.014(4) -0.001(4) 0.009(3)
C6 0.025(4) 0.028(4) 0.039(4) -0.009(3) -0.008(3) -0.001(3)
C7 0.019(4) 0.026(4) 0.021(3) -0.005(3) -0.004(3) 0.005(3)
C8 0.042(5) 0.030(4) 0.031(4) -0.003(3) -0.015(4) -0.003(3)
C9 0.049(6) 0.047(5) 0.029(4) -0.001(4) -0.022(4) 0.008(4)
C10 0.034(5) 0.074(7) 0.025(4) -0.015(4) -0.014(4) 0.000(4)
C11 0.032(4) 0.056(6) 0.035(5) -0.015(4) -0.008(4) -0.013(4)
C12 0.023(4) 0.036(4) 0.031(4) -0.012(3) -0.008(3) -0.003(3)
C13 0.017(3) 0.019(3) 0.028(4) -0.010(3) -0.006(3) 0.002(3)
C14 0.019(4) 0.019(3) 0.029(4) -0.005(3) -0.007(3) 0.006(3)
C15 0.020(4) 0.026(4) 0.030(4) -0.010(3) -0.002(3) 0.000(3)
C16 0.023(4) 0.021(3) 0.022(3) -0.005(3) -0.003(3) -0.005(3)
C17 0.025(4) 0.018(3) 0.019(3) -0.007(3) -0.010(3) 0.001(3)
C18 0.021(3) 0.022(3) 0.021(3) -0.010(3) -0.006(3) 0.002(3)
C19 0.017(3) 0.024(3) 0.030(4) -0.015(3) -0.008(3) -0.001(3)
C20 0.014(3) 0.036(4) 0.026(4) -0.017(3) -0.007(3) 0.005(3)
C21 0.028(4) 0.041(5) 0.046(5) -0.029(4) -0.012(4) 0.007(3)
C22 0.039(5) 0.065(6) 0.046(5) -0.042(5) -0.005(4) 0.006(4)
C23 0.039(5) 0.073(7) 0.032(5) -0.029(5) -0.008(4) 0.007(5)
C24 0.032(4) 0.040(5) 0.025(4) -0.006(3) -0.006(3) 0.003(3)
C25 0.023(4) 0.019(3) 0.038(4) -0.007(3) -0.018(3) 0.004(3)
C26 0.015(3) 0.018(3) 0.019(3) -0.005(3) -0.006(3) 0.000(2)
C27 0.022(4) 0.024(4) 0.024(4) -0.004(3) -0.009(3) 0.003(3)
C28 0.016(3) 0.031(4) 0.036(4) -0.010(3) -0.016(3) 0.010(3)
C29 0.014(3) 0.024(4) 0.036(4) -0.009(3) -0.013(3) 0.001(3)
C30 0.015(3) 0.018(3) 0.023(3) -0.011(3) -0.005(3) 0.002(3)
C31 0.016(3) 0.025(3) 0.024(4) -0.004(3) -0.005(3) 0.000(3)
C32 0.020(4) 0.024(4) 0.031(4) -0.007(3) -0.008(3) 0.000(3)
C33 0.026(4) 0.037(4) 0.040(5) -0.014(4) -0.008(3) -0.002(3)
C34 0.031(4) 0.046(5) 0.047(5) -0.017(4) -0.011(4) -0.011(4)
C35 0.016(4) 0.042(5) 0.065(6) -0.020(4) -0.013(4) -0.001(3)
C36 0.020(4) 0.032(4) 0.049(5) -0.017(4) -0.009(3) -0.004(3)
C37 0.017(4) 0.041(4) 0.024(4) -0.009(3) -0.002(3) 0.004(3)
C38 0.035(5) 0.043(5) 0.042(5) -0.007(4) -0.003(4) 0.001(4)
C39 0.037(5) 0.085(8) 0.030(5) -0.006(5) -0.007(4) 0.000(5)
C40 0.024(4) 0.105(9) 0.034(5) -0.033(5) -0.009(4) 0.002(5)
C41 0.042(5) 0.082(7) 0.045(5) -0.044(5) -0.010(4) 0.004(5)
C42 0.021(4) 0.048(5) 0.036(4) -0.020(4) -0.007(3) -0.002(3)
C43 0.017(4) 0.033(4) 0.034(4) -0.011(3) -0.008(3) 0.005(3)
S1 0.0169(8) 0.0216(8) 0.0360(10) -0.0088(7) -0.0058(7) 0.0021(7)
S2 0.0233(10) 0.0295(10) 0.0388(11) -0.0021(8) -0.0113(8) 0.0056(8)
F1 0.024(2) 0.042(3) 0.063(3) -0.012(2) -0.012(2) -0.007(2)
F2 0.051(3) 0.041(3) 0.100(5) -0.045(3) 0.012(3) -0.011(3)
F3 0.040(3) 0.039(3) 0.076(4) 0.013(3) -0.025(3) -0.007(2)
F4 0.048(3) 0.103(5) 0.078(4) -0.056(4) -0.030(3) 0.002(3)
F5 0.049(3) 0.077(4) 0.035(3) -0.007(3) -0.006(2) 0.009(3)
F6 0.030(2) 0.041(3) 0.046(3) -0.019(2) -0.012(2) 0.010(2)
O2 0.031(3) 0.045(3) 0.044(3) -0.021(3) -0.003(3) 0.009(3)
O3 0.019(3) 0.034(3) 0.036(3) -0.005(2) -0.010(2) -0.001(2)
O4 0.037(4) 0.052(4) 0.049(4) 0.005(3) -0.016(3) 0.019(3)
O5 0.030(3) 0.035(3) 0.050(4) -0.003(3) -0.013(3) -0.009(2)
N5 0.018(3) 0.038(4) 0.040(4) -0.004(3) -0.009(3) -0.005(3)
C44 0.021(4) 0.029(4) 0.055(5) -0.012(4) -0.007(4) 0.000(3)
C45 0.029(4) 0.051(5) 0.039(5) -0.011(4) -0.015(4) 0.003(4)
S3A 0.036(4) 0.027(3) 0.042(5) -0.011(3) -0.018(4) 0.006(2)
S4A 0.036(4) 0.045(6) 0.044(3) -0.002(4) -0.023(3) -0.004(3)
F7A 0.053(6) 0.055(9) 0.035(6) -0.008(5) -0.009(5) 0.004(5)
F8A 0.065(12) 0.027(7) 0.065(12) -0.021(6) -0.033(10) 0.005(5)
F9A 0.036(6) 0.033(12) 0.080(13) -0.026(10) -0.030(7) 0.014(8)
F10A 0.059(13) 0.140(19) 0.090(12) 0.007(10) -0.038(9) -0.043(12)
F11A 0.064(10) 0.098(11) 0.107(13) 0.018(10) -0.030(9) -0.043(8)
F12A 0.055(10) 0.111(12) 0.157(16) -0.025(12) -0.025(10) -0.002(8)
O6A 0.034(9) 0.022(8) 0.040(13) -0.013(10) -0.017(9) 0.014(7)
O7A 0.044(9) 0.029(6) 0.052(10) -0.014(7) -0.011(8) -0.009(6)
O8A 0.054(15) 0.023(13) 0.089(15) -0.022(11) -0.010(11) -0.014(10)
O9A 0.083(18) 0.103(17) 0.041(10) 0.002(9) -0.024(10) 0.000(13)
N6A 0.029(12) 0.018(11) 0.041(14) -0.002(10) -0.012(9) -0.005(8)
C46A 0.036(5) 0.021(6) 0.028(6) -0.009(5) -0.021(4) 0.010(4)
C47A 0.027(10) 0.083(10) 0.085(12) 0.012(8) -0.029(7) -0.019(6)
S3B 0.032(5) 0.032(4) 0.069(7) -0.034(5) -0.033(6) 0.018(3)
S4B 0.031(4) 0.061(7) 0.031(3) -0.015(4) -0.016(3) 0.007(4)
F7B 0.053(7) 0.043(7) 0.078(12) -0.002(7) 0.002(8) -0.011(6)
F8B 0.052(11) 0.023(7) 0.037(7) -0.007(6) -0.014(7) 0.001(5)
F9B 0.046(8) 0.028(9) 0.108(17) -0.013(8) -0.033(9) 0.002(7)
F10B 0.044(10) 0.098(11) 0.049(9) -0.016(8) -0.029(8) -0.007(8)
F11B 0.038(8) 0.072(10) 0.111(14) 0.006(9) -0.021(8) -0.021(7)
F12B 0.028(8) 0.125(17) 0.089(11) -0.032(11) -0.020(7) 0.035(9)
O6B 0.035(10) 0.033(10) 0.048(15) -0.019(12) -0.023(11) 0.007(8)
O7B 0.048(12) 0.047(7) 0.14(2) -0.066(10) -0.055(14) 0.023(6)
O8B 0.028(9) 0.040(18) 0.061(12) -0.022(14) -0.010(8) -0.018(10)
O9B 0.078(17) 0.15(3) 0.027(9) -0.028(12) -0.021(10) 0.038(15)
N6B 0.032(12) 0.025(14) 0.037(13) -0.006(12) -0.005(9) -0.004(9)
C46B 0.036(6) 0.025(6) 0.046(10) -0.012(5) -0.009(6) 0.000(4)
C47B 0.031(11) 0.065(15) 0.045(13) 0.009(11) -0.014(9) -0.008(10)

loop_
_atom_type_symbol
_atom_type_description
_atom_type_scat_dispersion_real
_atom_type_scat_dispersion_imag
_atom_type_scat_source
C C 0.0033 0.0016 'International Tables Vol C Tables 4.2.6.8 and 6.1.1.4'
H H 0.0000 0.0000 'International Tables Vol C Tables 4.2.6.8 and 6.1.1.4'
Cl Cl 0.1484 0.1585 'International Tables Vol C Tables 4.2.6.8 and 6.1.1.4'
F F 0.0171 0.0103 'International Tables Vol C Tables 4.2.6.8 and 6.1.1.4'
N N 0.0061 0.0033 'International Tables Vol C Tables 4.2.6.8 and 6.1.1.4'
O O 0.0106 0.0060 'International Tables Vol C Tables 4.2.6.8 and 6.1.1.4'
P P 0.1023 0.0942 'International Tables Vol C Tables 4.2.6.8 and 6.1.1.4'
Rh Rh -1.1178 0.9187 'International Tables Vol C Tables 4.2.6.8 and 6.1.1.4'
S S 0.1246 0.1234 'International Tables Vol C Tables 4.2.6.8 and 6.1.1.4'
Zn Zn 0.2839 1.4301 'International Tables Vol C Tables 4.2.6.8 and 6.1.1.4'

loop_
_geom_angle_atom_site_label_1
_geom_angle_atom_site_label_2
_geom_angle_atom_site_label_3
_geom_angle
C43 Rh1 P1 90.6(2)
C43 Rh1 P2 93.1(2)
P1 Rh1 P2 171.23(6)
C43 Rh1 Cl1 178.7(2)
P1 Rh1 Cl1 88.36(6)
P2 Rh1 Cl1 87.82(6)
C43 Rh1 Zn1 100.7(2)
P1 Rh1 Zn1 86.13(5)
P2 Rh1 Zn1 85.37(5)
Cl1 Rh1 Zn1 78.42(5)
N3 Zn1 N2 105.8(2)
N3 Zn1 N1 115.7(2)
N2 Zn1 N1 131.3(2)
N3 Zn1 N4 81.9(2)
N2 Zn1 N4 81.6(2)
N1 Zn1 N4 80.2(2)
N3 Zn1 Rh1 114.17(18)
N2 Zn1 Rh1 93.66(15)
N1 Zn1 Rh1 91.72(15)
N4 Zn1 Rh1 163.96(15)
C1 P1 C7 104.6(3)
C1 P1 C13 105.6(3)
C7 P1 C13 102.4(3)
C1 P1 Rh1 115.3(2)
C7 P1 Rh1 118.2(2)
C13 P1 Rh1 109.3(2)
C37 P2 C31 104.1(3)
C37 P2 C30 103.5(3)
C31 P2 C30 105.4(3)
C37 P2 Rh1 115.7(3)
C31 P2 Rh1 118.0(2)
C30 P2 Rh1 108.8(2)
C17 N1 C13 119.4(6)
C17 N1 Zn1 114.6(4)
C13 N1 Zn1 126.0(4)
C30 N2 C26 119.3(6)
C30 N2 Zn1 125.8(4)
C26 N2 Zn1 114.4(4)
C20 N3 C24 118.9(7)
C20 N3 Zn1 113.2(5)
C24 N3 Zn1 127.3(6)
C18 N4 C25 112.6(5)
C18 N4 C19 110.1(5)
C25 N4 C19 112.1(5)
C18 N4 Zn1 107.4(4)
C25 N4 Zn1 109.1(4)
C19 N4 Zn1 105.1(4)
C2 C1 C6 118.7(7)
C2 C1 P1 119.2(5)
C6 C1 P1 122.0(6)
C1 C2 C3 120.2(7)
C1 C2 H2 119.9
C3 C2 H2 119.9
C4 C3 C2 120.2(8)
C4 C3 H3 119.9
C2 C3 H3 119.9
C3 C4 C5 120.0(8)
C3 C4 H4 120.0
C5 C4 H4 120.0
C6 C5 C4 119.9(8)
C6 C5 H5 120.1
C4 C5 H5 120.1
C5 C6 C1 120.8(8)
C5 C6 H6 119.6
C1 C6 H6 119.6
C12 C7 C8 119.3(7)
C12 C7 P1 120.6(5)
C8 C7 P1 120.0(6)
C9 C8 C7 119.9(8)
C9 C8 H8 120.1
C7 C8 H8 120.1
C10 C9 C8 120.2(8)
C10 C9 H9 119.9
C8 C9 H9 119.9
C9 C10 C11 119.8(8)
C9 C10 H10 120.1
C11 C10 H10 120.1
C12 C11 C10 120.5(8)
C12 C11 H11 119.8
C10 C11 H11 119.8
C7 C12 C11 120.3(8)
C7 C12 H12 119.9
C11 C12 H12 119.9
N1 C13 C14 121.4(6)
N1 C13 P1 115.9(5)
C14 C13 P1 122.7(5)
C13 C14 C15 118.9(6)
C13 C14 H14 120.6
C15 C14 H14 120.6
C16 C15 C14 119.9(7)
C16 C15 H15 120.0
C14 C15 H15 120.0
C15 C16 C17 118.8(6)
C15 C16 H16 120.6
C17 C16 H16 120.6
N1 C17 C16 121.4(6)
N1 C17 C18 117.1(6)
C16 C17 C18 121.3(6)
N4 C18 C17 111.2(5)
N4 C18 H18A 109.4
C17 C18 H18A 109.4
N4 C18 H18B 109.4
C17 C18 H18B 109.4
H18A C18 H18B 108.0
N4 C19 C20 111.1(5)
N4 C19 H19A 109.4
C20 C19 H19A 109.4
N4 C19 H19B 109.4
C20 C19 H19B 109.4
H19A C19 H19B 108.0
N3 C20 C21 121.7(7)
N3 C20 C19 117.0(6)
C21 C20 C19 121.2(7)
C22 C21 C20 119.5(8)
C22 C21 H21 120.2
C20 C21 H21 120.2
C21 C22 C23 119.3(8)
C21 C22 H22 120.4
C23 C22 H22 120.4
C24 C23 C22 118.7(8)
C24 C23 H23 120.7
C22 C23 H23 120.7
N3 C24 C23 121.8(8)
N3 C24 H24 119.1
C23 C24 H24 119.1
N4 C25 C26 111.9(5)
N4 C25 H25A 109.2
C26 C25 H25A 109.2
N4 C25 H25B 109.2
C26 C25 H25B 109.2
H25A C25 H25B 107.9
N2 C26 C27 122.0(6)
N2 C26 C25 118.0(6)
C27 C26 C25 119.6(6)
C28 C27 C26 118.7(6)
C28 C27 H27 120.6
C26 C27 H27 120.6
C27 C28 C29 119.5(6)
C27 C28 H28 120.3
C29 C28 H28 120.3
C28 C29 C30 118.6(6)
C28 C29 H29 120.7
C30 C29 H29 120.7
N2 C30 C29 121.8(6)
N2 C30 P2 115.7(5)
C29 C30 P2 122.3(5)
C36 C31 C32 119.5(7)
C36 C31 P2 120.4(6)
C32 C31 P2 120.1(5)
C33 C32 C31 119.8(7)
C33 C32 H32 120.1
C31 C32 H32 120.1
C32 C33 C34 121.0(8)
C32 C33 H33 119.5
C34 C33 H33 119.5
C33 C34 C35 119.1(8)
C33 C34 H34 120.5
C35 C34 H34 120.5
C36 C35 C34 120.6(7)
C36 C35 H35 119.7
C34 C35 H35 119.7
C35 C36 C31 119.9(7)
C35 C36 H36 120.0
C31 C36 H36 120.0
C38 C37 C42 118.9(7)
C38 C37 P2 119.0(7)
C42 C37 P2 122.0(6)
C39 C38 C37 121.4(9)
C39 C38 H38 119.3
C37 C38 H38 119.3
C40 C39 C38 120.2(9)
C40 C39 H39 119.9
C38 C39 H39 119.9
C39 C40 C41 119.4(9)
C39 C40 H40 120.3
C41 C40 H40 120.3
C40 C41 C42 120.8(10)
C40 C41 H41 119.6
C42 C41 H41 119.6
C37 C42 C41 119.2(8)
C37 C42 H42 120.4
C41 C42 H42 120.4
O1 C43 Rh1 178.7(7)
O3 S1 O2 118.0(3)
O3 S1 N5 116.7(3)
O2 S1 N5 110.1(4)
O3 S1 C44 105.3(3)
O2 S1 C44 103.7(4)
N5 S1 C44 100.4(4)
O4 S2 O5 118.8(4)
O4 S2 N5 108.2(4)
O5 S2 N5 114.4(4)
O4 S2 C45 104.2(4)
O5 S2 C45 103.2(4)
N5 S2 C45 106.6(4)
S1 N5 S2 125.0(4)
F2 C44 F3 108.9(7)
F2 C44 F1 108.7(7)
F3 C44 F1 107.8(7)
F2 C44 S1 110.9(5)
F3 C44 S1 109.0(6)
F1 C44 S1 111.5(5)
F5 C45 F4 107.8(7)
F5 C45 F6 107.7(7)
F4 C45 F6 107.0(7)
F5 C45 S2 110.7(6)
F4 C45 S2 112.2(6)
F6 C45 S2 111.3(6)
O7A S3A O6A 118.4(19)
O7A S3A N6A 107.3(12)
O6A S3A N6A 115.3(14)
O7A S3A C46A 103.7(11)
O6A S3A C46A 105.0(14)
N6A S3A C46A 105.7(14)
O9A S4A O8A 114(3)
O9A S4A N6A 112.2(16)
O8A S4A N6A 116.2(19)
O9A S4A C47A 102.3(13)
O8A S4A C47A 111(2)
N6A S4A C47A 99.6(13)
S3A N6A S4A 124.3(15)
F7A C46A F8A 109.7(16)
F7A C46A F9A 121(2)
F8A C46A F9A 104(2)
F7A C46A S3A 108.1(12)
F8A C46A S3A 110.0(18)
F9A C46A S3A 104(2)
F11A C47A F10A 103.4(19)
F11A C47A F12A 110.7(19)
F10A C47A F12A 108(2)
F11A C47A S4A 110.7(14)
F10A C47A S4A 111.2(16)
F12A C47A S4A 112.9(15)
O7B S3B O6B 117.8(18)
O7B S3B N6B 110.1(12)
O6B S3B N6B 114.8(17)
O7B S3B C46B 101.4(12)
O6B S3B C46B 106.4(13)
N6B S3B C46B 104.5(15)
O8B S4B O9B 120(2)
O8B S4B N6B 117.6(17)
O9B S4B N6B 109.5(17)
O8B S4B C47B 102.0(18)
O9B S4B C47B 100.9(12)
N6B S4B C47B 103.3(14)
S4B N6B S3B 127.1(16)
F7B C46B F8B 105.3(15)
F7B C46B F9B 95(2)
F8B C46B F9B 107(3)
F7B C46B S3B 110.9(15)
F8B C46B S3B 114.3(18)
F9B C46B S3B 122(3)
F12B C47B F11B 112.2(16)
F12B C47B F10B 106.5(15)
F11B C47B F10B 108.7(17)
F12B C47B S4B 112.1(13)
F11B C47B S4B 108.1(12)
F10B C47B S4B 109.2(13)
C49 C48 H48A 109.5
C49 C48 H48B 109.5
H48A C48 H48B 109.5
C49 C48 H48C 109.5
H48A C48 H48C 109.5
H48B C48 H48C 109.5
C50 C49 C54 120.0
C50 C49 C48 114.3(16)
C54 C49 C48 125.6(16)
C49 C50 C51 120.0
C49 C50 H50 120.0
C51 C50 H50 120.0
C50 C51 C52 120.0
C50 C51 H51 120.0
C52 C51 H51 120.0
C53 C52 C51 120.0
C53 C52 H52 120.0
C51 C52 H52 120.0
C52 C53 C54 120.0
C52 C53 H53 120.0
C54 C53 H53 120.0
C53 C54 C49 120.0
C53 C54 H54 120.0
C49 C54 H54 120.0

loop_
_geom_bond_atom_site_label_1
_geom_bond_atom_site_label_2
_geom_bond_distance
Rh1 C43 1.824(8)
Rh1 P1 2.3241(18)
Rh1 P2 2.3351(18)
Rh1 Cl1 2.3416(18)
Rh1 Zn1 2.6221(10)
Zn1 N3 2.068(6)
Zn1 N2 2.073(5)
Zn1 N1 2.089(5)
Zn1 N4 2.166(6)
P1 C1 1.820(7)
P1 C7 1.827(7)
P1 C13 1.838(7)
P2 C37 1.812(7)
P2 C31 1.820(7)
P2 C30 1.834(7)
O1 C43 1.157(9)
N1 C17 1.347(8)
N1 C13 1.352(8)
N2 C30 1.339(8)
N2 C26 1.340(8)
N3 C20 1.350(10)
N3 C24 1.354(9)
N4 C18 1.479(8)
N4 C25 1.480(8)
N4 C19 1.480(8)
C1 C2 1.387(10)
C1 C6 1.389(10)
C2 C3 1.399(10)
C2 H2 0.9500
C3 C4 1.368(12)
C3 H3 0.9500
C4 C5 1.386(12)
C4 H4 0.9500
C5 C6 1.383(11)
C5 H5 0.9500
C6 H6 0.9500
C7 C12 1.369(10)
C7 C8 1.399(10)
C8 C9 1.372(11)
C8 H8 0.9500
C9 C10 1.371(13)
C9 H9 0.9500
C10 C11 1.377(12)
C10 H10 0.9500
C11 C12 1.371(11)
C11 H11 0.9500
C12 H12 0.9500
C13 C14 1.381(9)
C14 C15 1.404(10)
C14 H14 0.9500
C15 C16 1.354(10)
C15 H15 0.9500
C16 C17 1.409(9)
C16 H16 0.9500
C17 C18 1.513(9)
C18 H18A 0.9900
C18 H18B 0.9900
C19 C20 1.516(10)
C19 H19A 0.9900
C19 H19B 0.9900
C20 C21 1.381(10)
C21 C22 1.370(12)
C21 H21 0.9500
C22 C23 1.396(14)
C22 H22 0.9500
C23 C24 1.380(12)
C23 H23 0.9500
C24 H24 0.9500
C25 C26 1.525(9)
C25 H25A 0.9900
C25 H25B 0.9900
C26 C27 1.394(9)
C27 C28 1.377(10)
C27 H27 0.9500
C28 C29 1.389(10)
C28 H28 0.9500
C29 C30 1.395(9)
C29 H29 0.9500
C31 C36 1.385(10)
C31 C32 1.402(10)
C32 C33 1.368(10)
C32 H32 0.9500
C33 C34 1.383(11)
C33 H33 0.9500
C34 C35 1.389(12)
C34 H34 0.9500
C35 C36 1.381(10)
C35 H35 0.9500
C36 H36 0.9500
C37 C38 1.380(11)
C37 C42 1.388(11)
C38 C39 1.379(13)
C38 H38 0.9500
C39 C40 1.370(15)
C39 H39 0.9500
C40 C41 1.375(14)
C40 H40 0.9500
C41 C42 1.407(11)
C41 H41 0.9500
C42 H42 0.9500
S1 O3 1.426(5)
S1 O2 1.433(6)
S1 N5 1.569(7)
S1 C44 1.822(8)
S2 O4 1.424(6)
S2 O5 1.440(6)
S2 N5 1.575(7)
S2 C45 1.817(9)
F1 C44 1.339(9)
F2 C44 1.322(10)
F3 C44 1.327(10)
F4 C45 1.333(10)
F5 C45 1.322(10)
F6 C45 1.341(9)
S3A O7A 1.423(12)
S3A O6A 1.435(15)
S3A N6A 1.572(15)
S3A C46A 1.817(15)
S4A O9A 1.427(15)
S4A O8A 1.430(17)
S4A N6A 1.579(14)
S4A C47A 1.829(16)
F7A C46A 1.325(15)
F8A C46A 1.339(14)
F9A C46A 1.353(16)
F10A C47A 1.329(18)
F11A C47A 1.326(17)
F12A C47A 1.336(18)
S3B O7B 1.418(13)
S3B O6B 1.425(16)
S3B N6B 1.571(16)
S3B C46B 1.786(16)
S4B O8B 1.422(16)
S4B O9B 1.431(14)
S4B N6B 1.565(14)
S4B C47B 1.814(15)
F7B C46B 1.334(16)
F8B C46B 1.342(16)
F9B C46B 1.357(18)
F10B C47B 1.338(16)
F11B C47B 1.331(16)
F12B C47B 1.329(16)
C48 C49 1.553(16)
C48 H48A 0.9800
C48 H48B 0.9800
C48 H48C 0.9800
C49 C50 1.3900
C49 C54 1.3900
C50 C51 1.3900
C50 H50 0.9500
C51 C52 1.3900
C51 H51 0.9500
C52 C53 1.3900
C52 H52 0.9500
C53 C54 1.3900
C53 H53 0.9500
C54 H54 0.9500
